data_7014228
loop_
_publ_author_name
'Tsuboyama, Akira'
'Takiguchi, Takao'
'Okada, Shinjiro'
'Osawa, Masahisa'
'Hoshino, Mikio'
'Ueno, Kazunori'

_publ_section_title
;
 A novel dinuclear cyclometalated iridium complex bridged with
 1,4-bis[pyridine-2-yl]benzene: its structure and photophysical
 properties.
;
_journal_issue 8
_journal_name_full 'Dalton transactions (Cambridge, England : 2003)'
_journal_page_first 1115
_journal_page_last 1116
_journal_paper_doi 10.1039/b404101c
_journal_year 2004
_chemical_formula_sum 'C72 H70 Ir2 N10 O4'
_chemical_formula_weight 1523.85
_space_group_IT_number 14
_symmetry_cell_setting monoclinic
_symmetry_Int_Tables_number 14
_symmetry_space_group_name_Hall '-P 2yn'
_symmetry_space_group_name_H-M 'P 1 21/n 1'
_cell_angle_alpha 90
_cell_angle_beta 100.1521(8)
_cell_angle_gamma 90
_cell_formula_units_Z 4
_cell_length_a 12.0938(2)
_cell_length_b 21.1951(6)
_cell_length_c 24.5599(4)
_cell_measurement_temperature 93.2
_cell_measurement_theta_max 27.5
_cell_measurement_theta_min 1.4
_cell_volume 6196.9(2)
_computing_cell_refinement PROCESS-AUTO
_computing_data_collection PROCESS-AUTO
_computing_data_reduction 'teXsan Ver. 1.11'
_computing_publication_material 'teXsan Ver. 1.11'
_computing_structure_refinement 'teXsan Ver. 1.10'
_computing_structure_solution SHELXS97
_diffrn_detector_area_resol_mean 10.00
_diffrn_measured_fraction_theta_full 0.9559
_diffrn_measured_fraction_theta_max 0.9559
_diffrn_measurement_device_type 'Rigaku RAXIS-CS Imaging Plate'
_diffrn_measurement_method \w
_diffrn_radiation_type 'Mo K\a'
_diffrn_radiation_wavelength 0.7107
_diffrn_reflns_av_R_equivalents 0.040
_diffrn_reflns_limit_h_max 15
_diffrn_reflns_limit_h_min 0
_diffrn_reflns_limit_k_max 27
_diffrn_reflns_limit_k_min 0
_diffrn_reflns_limit_l_max 31
_diffrn_reflns_limit_l_min -31
_diffrn_reflns_number 33998
_diffrn_reflns_theta_full 27.48
_diffrn_reflns_theta_max 27.48
_exptl_absorpt_coefficient_mu 4.362
_exptl_absorpt_correction_type none
_exptl_crystal_colour red
_exptl_crystal_density_diffrn 1.633
_exptl_crystal_density_method 'not measured'
_exptl_crystal_description block
_exptl_crystal_size_max 0.500
_exptl_crystal_size_mid 0.450
_exptl_crystal_size_min 0.300
_refine_diff_density_max 2.45
_refine_diff_density_min -1.87
_refine_ls_extinction_method none
_refine_ls_goodness_of_fit_ref 1.482
_refine_ls_hydrogen_treatment noref
_refine_ls_number_parameters 793
_refine_ls_number_reflns 13582
_refine_ls_R_factor_gt 0.0453
_refine_ls_shift/su_max 0.0028
_refine_ls_structure_factor_coef Fsqd
_refine_ls_weighting_details 'w = 1/[\s^2^(Fo^2^) + (0.05000(Max(Fo^2^,0) + 2Fc^2^)/3)^2^]'
_refine_ls_weighting_scheme calc
_refine_ls_wR_factor_ref 0.1138
_reflns_number_gt 11795
_reflns_number_total 13582
_reflns_threshold_expression F^2^>2.0\s(F^2^)
_cod_data_source_file b404101c.txt
_cod_data_source_block CAN1
_cod_original_formula_sum 'C72 H70 Ir2 N10 O4 '
_cod_database_code 7014228

loop_
_symmetry_equiv_pos_as_xyz
x,y,z
1/2-x,1/2+y,1/2-z
-x,-y,-z
1/2+x,1/2-y,1/2+z

loop_
_atom_site_label
_atom_site_type_symbol
_atom_site_fract_x
_atom_site_fract_y
_atom_site_fract_z
_atom_site_U_iso_or_equiv
_atom_site_adp_type
_atom_site_occupancy
_atom_site_calc_flag
_atom_site_refinement_flags
_atom_site_disorder_assembly
_atom_site_disorder_group
Ir(1) Ir 0.96195(2) 0.77322(1) 0.142431(8) 0.01451(6) Uani 1.00 d . . .
Ir(2) Ir 1.10538(2) 0.65113(1) -0.095492(8) 0.01271(5) Uani 1.00 d . . .
O(1) O 0.2812(8) 0.1212(5) 0.2104(4) 0.103(4) Uani 1.00 d . . .
O(2) O 0.599(1) 0.1046(7) 0.0192(6) 0.225(8) Uani 1.00 d . . .
O(3) O 0.0075(5) 0.0689(3) 0.3277(5) 0.107(3) Uani 1.00 d . . .
O(4) O 0.524(1) -0.0217(7) 0.8545(5) 0.161(6) Uani 1.00 d . . .
N(1) N 0.9464(4) 0.8318(3) 0.2114(2) 0.020(1) Uani 1.00 d . . .
N(2) N 0.9037(4) 0.6887(2) 0.1748(2) 0.021(1) Uani 1.00 d . . .
N(3) N 1.1363(4) 0.7528(2) 0.1670(2) 0.017(1) Uani 1.00 d . . .
N(4) N 0.9268(4) 0.6476(2) -0.1115(2) 0.014(1) Uani 1.00 d . . .
N(5) N 1.1326(4) 0.5548(2) -0.0735(2) 0.015(1) Uani 1.00 d . . .
N(6) N 1.1196(4) 0.6376(3) -0.1801(2) 0.018(1) Uani 1.00 d . . .
N(7) N 0.2735(6) 0.1525(3) 0.1222(3) 0.045(2) Uani 1.00 d . . .
N(8) N 0.6894(10) 0.0281(7) 0.0673(4) 0.097(4) Uani 1.00 d . . .
N(9) N 0.1917(5) 0.0492(3) 0.3539(3) 0.043(2) Uani 1.00 d . . .
N(10) N 0.6390(6) 0.0621(4) 0.8553(3) 0.056(2) Uani 1.00 d . . .
C(1) C 0.9157(5) 0.8123(3) 0.2589(2) 0.022(2) Uani 1.00 d . . .
C(2) C 0.9038(5) 0.8540(4) 0.3012(2) 0.028(2) Uani 1.00 d . . .
C(3) C 0.9264(5) 0.9173(3) 0.2949(3) 0.030(2) Uani 1.00 d . . .
C(4) C 0.9584(6) 0.9371(3) 0.2466(3) 0.030(2) Uani 1.00 d . . .
C(5) C 0.9683(5) 0.8937(3) 0.2045(2) 0.021(1) Uani 1.00 d . . .
C(6) C 1.0015(5) 0.9088(3) 0.1515(2) 0.021(1) Uani 1.00 d . . .
C(7) C 1.0308(5) 0.9702(3) 0.1379(3) 0.029(2) Uani 1.00 d . . .
C(8) C 1.0591(6) 0.9827(3) 0.0868(3) 0.035(2) Uani 1.00 d . . .
C(9) C 1.0542(6) 0.9341(3) 0.0491(3) 0.030(2) Uani 1.00 d . . .
C(10) C 1.0281(5) 0.8732(3) 0.0627(2) 0.025(2) Uani 1.00 d . . .
C(11) C 1.0002(5) 0.8576(3) 0.1144(2) 0.019(1) Uani 1.00 d . . .
C(12) C 0.9667(6) 0.6475(3) 0.2084(3) 0.030(2) Uani 1.00 d . . .
C(13) C 0.9240(7) 0.5955(4) 0.2314(3) 0.040(2) Uani 1.00 d . . .
C(14) C 0.8106(7) 0.5844(4) 0.2175(3) 0.042(2) Uani 1.00 d . . .
C(15) C 0.7423(6) 0.6256(4) 0.1820(3) 0.036(2) Uani 1.00 d . . .
C(16) C 0.7919(5) 0.6788(3) 0.1612(2) 0.024(2) Uani 1.00 d . . .
C(17) C 0.7317(5) 0.7277(3) 0.1263(3) 0.026(2) Uani 1.00 d . . .
C(18) C 0.6143(6) 0.7232(4) 0.1061(3) 0.035(2) Uani 1.00 d . . .
C(19) C 0.5610(6) 0.7707(4) 0.0732(3) 0.039(2) Uani 1.00 d . . .
C(20) C 0.6218(6) 0.8219(4) 0.0596(3) 0.036(2) Uani 1.00 d . . .
C(21) C 0.7380(5) 0.8261(3) 0.0798(2) 0.025(2) Uani 1.00 d . . .
C(22) C 0.7956(5) 0.7794(3) 0.1128(2) 0.020(1) Uani 1.00 d . . .
C(23) C 1.1994(5) 0.7651(3) 0.2167(2) 0.019(1) Uani 1.00 d . . .
C(24) C 1.3121(5) 0.7502(3) 0.2299(2) 0.023(2) Uani 1.00 d . . .
C(25) C 1.3625(5) 0.7225(3) 0.1896(2) 0.023(2) Uani 1.00 d . . .
C(26) C 1.2997(5) 0.7099(3) 0.1382(2) 0.019(1) Uani 1.00 d . . .
C(27) C 1.1840(5) 0.7255(3) 0.1271(2) 0.015(1) Uani 1.00 d . . .
C(28) C 1.1080(5) 0.7121(3) 0.0749(2) 0.014(1) Uani 1.00 d . . .
C(29) C 1.1451(4) 0.6878(3) 0.0283(2) 0.014(1) Uani 1.00 d . . .
C(30) C 1.0714(4) 0.6758(3) -0.0207(2) 0.015(1) Uani 1.00 d . . .
C(31) C 0.9561(4) 0.6880(3) -0.0200(2) 0.014(1) Uani 1.00 d . . .
C(32) C 0.9201(4) 0.7143(3) 0.0256(2) 0.015(1) Uani 1.00 d . . .
C(33) C 0.9948(4) 0.7280(3) 0.0746(2) 0.014(1) Uani 1.00 d . . .
C(34) C 0.8775(4) 0.6705(3) -0.0705(2) 0.016(1) Uani 1.00 d . . .
C(35) C 0.7613(5) 0.6748(3) -0.0777(2) 0.023(2) Uani 1.00 d . . .
C(36) C 0.6946(5) 0.6531(3) -0.1257(3) 0.027(2) Uani 1.00 d . . .
C(37) C 0.7467(5) 0.6279(3) -0.1671(2) 0.023(2) Uani 1.00 d . . .
C(38) C 0.8634(5) 0.6264(3) -0.1586(2) 0.019(1) Uani 1.00 d . . .
C(39) C 1.0526(5) 0.5099(3) -0.0722(2) 0.022(2) Uani 1.00 d . . .
C(40) C 1.0770(5) 0.4469(3) -0.0633(2) 0.023(2) Uani 1.00 d . . .
C(41) C 1.1884(5) 0.4276(3) -0.0556(3) 0.025(2) Uani 1.00 d . . .
C(42) C 1.2702(5) 0.4729(3) -0.0561(2) 0.023(2) Uani 1.00 d . . .
C(43) C 1.2422(4) 0.5369(3) -0.0635(2) 0.015(1) Uani 1.00 d . . .
C(44) C 1.3206(5) 0.5893(3) -0.0605(2) 0.018(1) Uani 1.00 d . . .
C(45) C 1.4370(5) 0.5818(3) -0.0421(3) 0.027(2) Uani 1.00 d . . .
C(46) C 1.5080(5) 0.6330(4) -0.0356(3) 0.031(2) Uani 1.00 d . . .
C(47) C 1.4622(5) 0.6926(3) -0.0462(2) 0.024(2) Uani 1.00 d . . .
C(48) C 1.3488(5) 0.7016(3) -0.0639(2) 0.021(1) Uani 1.00 d . . .
C(49) C 1.2726(5) 0.6500(3) -0.0717(2) 0.017(1) Uani 1.00 d . . .
C(50) C 1.1260(5) 0.5821(3) -0.2052(2) 0.024(2) Uani 1.00 d . . .
C(51) C 1.1294(5) 0.5775(4) -0.2612(2) 0.027(2) Uani 1.00 d . . .
C(52) C 1.1308(5) 0.6325(4) -0.2916(2) 0.031(2) Uani 1.00 d . . .
C(53) C 1.1259(5) 0.6890(4) -0.2660(2) 0.027(2) Uani 1.00 d . . .
C(54) C 1.1197(4) 0.6928(3) -0.2092(2) 0.019(1) Uani 1.00 d . . .
C(55) C 1.1108(5) 0.7499(3) -0.1780(2) 0.022(2) Uani 1.00 d . . .
C(56) C 1.1118(5) 0.8104(4) -0.2017(3) 0.034(2) Uani 1.00 d . . .
C(57) C 1.1025(6) 0.8636(3) -0.1703(3) 0.037(2) Uani 1.00 d . . .
C(58) C 1.0925(6) 0.8565(3) -0.1157(3) 0.038(2) Uani 1.00 d . . .
C(59) C 1.0898(6) 0.7967(3) -0.0922(3) 0.030(2) Uani 1.00 d . . .
C(60) C 1.1001(5) 0.7414(3) -0.1220(2) 0.018(1) Uani 1.00 d . . .
C(61) C 0.2135(8) 0.1524(4) 0.0650(3) 0.046(2) Uani 1.00 d . . .
C(62) C 0.3904(9) 0.1723(7) 0.1334(6) 0.106(5) Uani 1.00 d . . .
C(63) C 0.2251(8) 0.1307(5) 0.1658(3) 0.055(3) Uani 1.00 d . . .
C(64) C 0.719(1) -0.0073(7) 0.0246(8) 0.143(7) Uani 1.00 d . . .
C(65) C 0.716(1) 0.0087(7) 0.1263(8) 0.184(7) Uani 1.00 d . . .
C(66) C 0.631(2) 0.0764(9) 0.063(1) 0.158(9) Uani 1.00 d . . .
C(67) C 0.3003(7) 0.0544(4) 0.3348(3) 0.050(3) Uani 1.00 d . . .
C(68) C 0.195(1) 0.0293(5) 0.4095(5) 0.080(4) Uani 1.00 d . . .
C(69) C 0.1011(7) 0.0673(4) 0.3190(5) 0.062(3) Uani 1.00 d . . .
C(70) C 0.6730(8) 0.0531(8) 0.8051(6) 0.112(5) Uani 1.00 d . . .
C(71) C 0.6609(8) 0.1227(5) 0.8836(5) 0.071(3) Uani 1.00 d . . .
C(72) C 0.577(2) 0.0233(8) 0.8790(5) 0.144(7) Uani 1.00 d . . .
H(1) H 0.9012 0.7677 0.2638 0.0277 Uiso 1.00 calc . . .
H(2) H 0.8800 0.8398 0.3342 0.0324 Uiso 1.00 calc . . .
H(3) H 0.9208 0.9463 0.3240 0.0362 Uiso 1.00 calc . . .
H(4) H 0.9737 0.9811 0.2418 0.0370 Uiso 1.00 calc . . .
H(5) H 1.0305 1.0036 0.1643 0.0368 Uiso 1.00 calc . . .
H(6) H 1.0833 1.0241 0.0779 0.0427 Uiso 1.00 calc . . .
H(7) H 1.0668 0.9427 0.0124 0.0373 Uiso 1.00 calc . . .
H(8) H 1.0283 0.8403 0.0359 0.0282 Uiso 1.00 calc . . .
H(9) H 1.0473 0.6539 0.2160 0.0372 Uiso 1.00 calc . . .
H(10) H 0.9721 0.5687 0.2576 0.0491 Uiso 1.00 calc . . .
H(11) H 0.7770 0.5479 0.2316 0.0488 Uiso 1.00 calc . . .
H(12) H 0.6639 0.6175 0.1724 0.0441 Uiso 1.00 calc . . .
H(13) H 0.5716 0.6872 0.1155 0.0423 Uiso 1.00 calc . . .
H(14) H 0.4822 0.7677 0.0595 0.0469 Uiso 1.00 calc . . .
H(15) H 0.5847 0.8549 0.0366 0.0425 Uiso 1.00 calc . . .
H(16) H 0.7783 0.8623 0.0699 0.0312 Uiso 1.00 calc . . .
H(17) H 1.1638 0.7852 0.2435 0.0242 Uiso 1.00 calc . . .
H(18) H 1.3543 0.7597 0.2659 0.0274 Uiso 1.00 calc . . .
H(19) H 1.4410 0.7119 0.1972 0.0274 Uiso 1.00 calc . . .
H(20) H 1.3332 0.6902 0.1100 0.0227 Uiso 1.00 calc . . .
H(21) H 1.2235 0.6790 0.0305 0.0171 Uiso 1.00 calc . . .
H(22) H 0.8419 0.7227 0.0241 0.0177 Uiso 1.00 calc . . .
H(23) H 0.7263 0.6926 -0.0491 0.0271 Uiso 1.00 calc . . .
H(24) H 0.6146 0.6548 -0.1303 0.0313 Uiso 1.00 calc . . .
H(25) H 0.7032 0.6121 -0.2008 0.0262 Uiso 1.00 calc . . .
H(26) H 0.8998 0.6092 -0.1867 0.0227 Uiso 1.00 calc . . .
H(27) H 0.9750 0.5235 -0.0776 0.0257 Uiso 1.00 calc . . .
H(28) H 1.0176 0.4168 -0.0622 0.0277 Uiso 1.00 calc . . .
H(29) H 1.2080 0.3833 -0.0506 0.0306 Uiso 1.00 calc . . .
H(30) H 1.3476 0.4606 -0.0511 0.0285 Uiso 1.00 calc . . .
H(31) H 1.4672 0.5399 -0.0341 0.0325 Uiso 1.00 calc . . .
H(32) H 1.5872 0.6275 -0.0247 0.0371 Uiso 1.00 calc . . .
H(33) H 1.5100 0.7292 -0.0422 0.0283 Uiso 1.00 calc . . .
H(34) H 1.3200 0.7434 -0.0704 0.0246 Uiso 1.00 calc . . .
H(35) H 1.1297 0.5443 -0.1828 0.0298 Uiso 1.00 calc . . .
H(36) H 1.1294 0.5364 -0.2787 0.0338 Uiso 1.00 calc . . .
H(37) H 1.1353 0.6309 -0.3301 0.0387 Uiso 1.00 calc . . .
H(38) H 1.1262 0.7276 -0.2868 0.0308 Uiso 1.00 calc . . .
H(39) H 1.1200 0.8148 -0.2396 0.0402 Uiso 1.00 calc . . .
H(40) H 1.1033 0.9049 -0.1861 0.0423 Uiso 1.00 calc . . .
H(41) H 1.0886 0.8933 -0.0932 0.0454 Uiso 1.00 calc . . .
H(42) H 1.0806 0.7932 -0.0541 0.0364 Uiso 1.00 calc . . .
H(43) H 0.1461 0.1780 0.0625 0.0557 Uiso 1.00 calc . . .
H(44) H 0.2577 0.1687 0.0406 0.0557 Uiso 1.00 calc . . .
H(45) H 0.1892 0.1105 0.0538 0.0557 Uiso 1.00 calc . . .
H(46) H 0.4400 0.1386 0.1499 0.1253 Uiso 1.00 calc . . .
H(47) H 0.4173 0.1859 0.1010 0.1253 Uiso 1.00 calc . . .
H(48) H 0.4021 0.2069 0.1597 0.1253 Uiso 1.00 calc . . .
H(49) H 0.1445 0.1237 0.1602 0.0677 Uiso 1.00 calc . . .
H(50) H 0.6420 -0.0252 -0.0010 0.1472 Uiso 1.00 calc . . .
H(51) H 0.7477 0.0152 -0.0041 0.1472 Uiso 1.00 calc . . .
H(52) H 0.7580 -0.0452 0.0320 0.1472 Uiso 1.00 calc . . .
H(53) H 0.6533 -0.0034 0.1378 0.1554 Uiso 1.00 calc . . .
H(54) H 0.7637 -0.0319 0.1246 0.1554 Uiso 1.00 calc . . .
H(55) H 0.7618 0.0371 0.1455 0.1554 Uiso 1.00 calc . . .
H(56) H 0.6088 0.0927 0.0965 0.1434 Uiso 1.00 calc . . .
H(57) H 0.3617 0.0409 0.3636 0.0594 Uiso 1.00 calc . . .
H(58) H 0.3025 0.0292 0.3031 0.0594 Uiso 1.00 calc . . .
H(59) H 0.3162 0.0974 0.3261 0.0594 Uiso 1.00 calc . . .
H(60) H 0.1251 0.0256 0.4198 0.0938 Uiso 1.00 calc . . .
H(61) H 0.2315 -0.0132 0.4146 0.0938 Uiso 1.00 calc . . .
H(62) H 0.2431 0.0560 0.4353 0.0938 Uiso 1.00 calc . . .
H(63) H 0.1123 0.0803 0.2824 0.0790 Uiso 1.00 calc . . .
H(64) H 0.7156 0.0146 0.8057 0.1248 Uiso 1.00 calc . . .
H(65) H 0.6092 0.0494 0.7758 0.1248 Uiso 1.00 calc . . .
H(66) H 0.7188 0.0869 0.7963 0.1248 Uiso 1.00 calc . . .
H(67) H 0.6961 0.1159 0.9216 0.0820 Uiso 1.00 calc . . .
H(68) H 0.7075 0.1487 0.8664 0.0820 Uiso 1.00 calc . . .
H(69) H 0.5910 0.1445 0.8844 0.0820 Uiso 1.00 calc . . .
H(70) H 0.5656 0.0307 0.9155 0.1725 Uiso 1.00 calc . . .

loop_
_atom_site_aniso_label
_atom_site_aniso_U_11
_atom_site_aniso_U_22
_atom_site_aniso_U_33
_atom_site_aniso_U_12
_atom_site_aniso_U_13
_atom_site_aniso_U_23
Ir(1) 0.0136(1) 0.0173(1) 0.0131(1) -0.00040(8) 0.00356(8) -0.00267(8)
Ir(2) 0.0137(1) 0.0132(1) 0.0123(1) -0.00028(8) 0.00487(8) 0.00090(8)
O(1) 0.101(7) 0.129(9) 0.082(6) -0.005(6) 0.020(5) 0.005(6)
O(2) 0.32(2) 0.18(1) 0.22(1) 0.19(1) 0.19(1) 0.15(1)
O(3) 0.032(3) 0.048(5) 0.24(1) -0.003(3) 0.029(5) -0.051(6)
O(4) 0.22(1) 0.13(1) 0.123(9) 0.05(1) 0.014(9) 0.012(8)
N(1) 0.019(2) 0.025(3) 0.017(2) 0.003(2) 0.008(2) -0.003(2)
N(2) 0.023(2) 0.021(3) 0.021(2) -0.006(2) 0.011(2) -0.007(2)
N(3) 0.014(2) 0.018(3) 0.017(2) -0.001(2) 0.004(2) 0.002(2)
N(4) 0.016(2) 0.014(2) 0.013(2) -0.001(2) 0.000(2) 0.004(2)
N(5) 0.018(2) 0.015(2) 0.012(2) -0.001(2) 0.003(2) 0.001(2)
N(6) 0.009(2) 0.029(3) 0.017(2) -0.001(2) 0.005(2) 0.000(2)
N(7) 0.055(4) 0.045(4) 0.037(4) 0.006(3) 0.009(3) 0.010(3)
N(8) 0.090(8) 0.15(1) 0.055(5) -0.058(8) 0.009(5) 0.021(7)
N(9) 0.043(4) 0.027(4) 0.054(4) 0.002(3) -0.006(3) -0.001(3)
N(10) 0.044(4) 0.058(5) 0.056(4) -0.009(4) -0.013(3) 0.023(4)
C(1) 0.015(3) 0.033(4) 0.019(3) 0.004(2) 0.006(2) -0.003(3)
C(2) 0.019(3) 0.052(5) 0.012(3) 0.009(3) 0.003(2) -0.005(3)
C(3) 0.031(3) 0.034(4) 0.022(3) 0.013(3) -0.002(3) -0.014(3)
C(4) 0.037(4) 0.025(4) 0.028(3) 0.008(3) 0.008(3) -0.010(3)
C(5) 0.019(3) 0.025(3) 0.017(3) 0.002(2) -0.001(2) -0.005(2)
C(6) 0.020(3) 0.019(3) 0.022(3) 0.003(2) 0.000(2) -0.004(2)
C(7) 0.031(3) 0.019(3) 0.034(3) 0.003(3) -0.001(3) -0.005(3)
C(8) 0.043(4) 0.024(4) 0.037(4) -0.006(3) 0.008(3) 0.000(3)
C(9) 0.035(4) 0.025(4) 0.032(3) 0.002(3) 0.013(3) 0.008(3)
C(10) 0.032(3) 0.023(3) 0.018(3) 0.004(3) 0.002(2) 0.000(2)
C(11) 0.019(3) 0.018(3) 0.017(3) 0.002(2) 0.000(2) -0.003(2)
C(12) 0.029(3) 0.027(4) 0.036(4) -0.003(3) 0.009(3) 0.007(3)
C(13) 0.046(4) 0.027(4) 0.051(5) -0.002(3) 0.020(4) 0.010(3)
C(14) 0.054(5) 0.021(4) 0.059(5) -0.010(3) 0.034(4) 0.000(3)
C(15) 0.037(4) 0.034(4) 0.045(4) -0.019(3) 0.028(3) -0.017(3)
C(16) 0.028(3) 0.029(4) 0.018(3) -0.008(3) 0.015(2) -0.013(3)
C(17) 0.019(3) 0.038(4) 0.023(3) -0.003(3) 0.006(2) -0.022(3)
C(18) 0.022(3) 0.049(5) 0.034(4) -0.009(3) 0.007(3) -0.021(3)
C(19) 0.019(3) 0.063(6) 0.034(4) -0.002(3) 0.001(3) -0.024(4)
C(20) 0.028(3) 0.051(5) 0.025(3) 0.016(3) -0.002(3) -0.010(3)
C(21) 0.020(3) 0.038(4) 0.017(3) 0.006(3) 0.005(2) -0.008(3)
C(22) 0.014(3) 0.030(4) 0.017(3) 0.000(2) 0.001(2) -0.012(2)
C(23) 0.023(3) 0.019(3) 0.016(3) -0.005(2) 0.002(2) -0.002(2)
C(24) 0.021(3) 0.029(4) 0.016(3) 0.002(3) -0.003(2) -0.002(3)
C(25) 0.018(3) 0.028(4) 0.021(3) 0.002(2) 0.000(2) -0.002(3)
C(26) 0.015(3) 0.021(3) 0.021(3) 0.000(2) 0.001(2) -0.005(2)
C(27) 0.015(3) 0.007(3) 0.024(3) 0.000(2) 0.005(2) 0.001(2)
C(28) 0.017(3) 0.011(3) 0.015(3) -0.003(2) 0.002(2) 0.001(2)
C(29) 0.006(2) 0.017(3) 0.020(3) -0.002(2) 0.005(2) 0.003(2)
C(30) 0.014(3) 0.010(3) 0.020(3) -0.002(2) 0.004(2) 0.003(2)
C(31) 0.017(3) 0.008(3) 0.016(3) 0.003(2) 0.005(2) 0.005(2)
C(32) 0.014(2) 0.014(3) 0.015(3) 0.001(2) 0.001(2) 0.002(2)
C(33) 0.016(3) 0.015(3) 0.012(2) -0.002(2) 0.001(2) -0.001(2)
C(34) 0.014(3) 0.017(3) 0.018(3) -0.001(2) 0.007(2) 0.001(2)
C(35) 0.019(3) 0.031(4) 0.019(3) 0.001(3) 0.003(2) -0.001(3)
C(36) 0.018(3) 0.041(4) 0.023(3) -0.001(3) 0.006(2) 0.000(3)
C(37) 0.022(3) 0.032(4) 0.012(3) -0.006(3) -0.002(2) -0.002(3)
C(38) 0.024(3) 0.021(3) 0.014(3) 0.001(2) 0.005(2) -0.001(2)
C(39) 0.019(3) 0.021(3) 0.025(3) -0.002(2) 0.003(2) 0.001(2)
C(40) 0.024(3) 0.021(3) 0.025(3) -0.006(3) 0.003(2) 0.004(2)
C(41) 0.028(3) 0.018(3) 0.029(3) 0.002(3) 0.006(3) 0.004(3)
C(42) 0.022(3) 0.020(3) 0.026(3) 0.002(2) 0.003(2) 0.005(3)
C(43) 0.014(2) 0.017(3) 0.013(2) -0.001(2) 0.004(2) -0.003(2)
C(44) 0.017(3) 0.021(3) 0.017(3) 0.003(2) 0.002(2) 0.004(2)
C(45) 0.017(3) 0.025(3) 0.040(4) 0.001(3) 0.008(3) 0.013(3)
C(46) 0.015(3) 0.040(4) 0.039(4) -0.003(3) 0.006(3) 0.009(3)
C(47) 0.024(3) 0.027(4) 0.022(3) -0.010(3) 0.005(2) -0.001(3)
C(48) 0.027(3) 0.019(3) 0.021(3) -0.005(3) 0.015(2) -0.006(2)
C(49) 0.019(3) 0.018(3) 0.014(3) 0.000(2) 0.005(2) -0.003(2)
C(50) 0.022(3) 0.030(4) 0.020(3) 0.001(3) 0.003(2) -0.006(3)
C(51) 0.025(3) 0.041(4) 0.015(3) -0.004(3) 0.002(2) -0.009(3)
C(52) 0.025(3) 0.055(5) 0.013(3) -0.003(3) 0.004(2) 0.002(3)
C(53) 0.021(3) 0.042(4) 0.017(3) -0.003(3) 0.006(2) 0.007(3)
C(54) 0.013(2) 0.027(3) 0.015(3) -0.002(2) 0.002(2) 0.004(2)
C(55) 0.016(3) 0.029(3) 0.020(3) -0.002(3) -0.002(2) 0.010(3)
C(56) 0.025(3) 0.041(5) 0.032(4) 0.000(3) 0.000(3) 0.017(3)
C(57) 0.044(4) 0.015(3) 0.051(4) 0.001(3) 0.008(3) 0.014(3)
C(58) 0.044(4) 0.020(4) 0.053(5) 0.002(3) 0.014(4) 0.008(3)
C(59) 0.039(4) 0.026(4) 0.029(3) 0.008(3) 0.015(3) 0.009(3)
C(60) 0.016(3) 0.017(3) 0.024(3) 0.002(2) 0.009(2) 0.003(2)
C(61) 0.089(7) 0.028(4) 0.019(3) 0.003(4) 0.001(4) 0.005(3)
C(62) 0.054(7) 0.11(1) 0.16(1) 0.023(7) 0.031(7) 0.09(1)
C(63) 0.059(5) 0.080(7) 0.026(4) -0.017(5) 0.005(4) -0.007(4)
C(64) 0.17(2) 0.066(9) 0.23(2) 0.047(10) 0.15(2) 0.07(1)
C(65) 0.109(10) 0.13(1) 0.25(2) -0.107(10) -0.14(1) 0.15(1)
C(66) 0.19(2) 0.09(1) 0.25(2) 0.03(1) 0.17(2) -0.01(1)
C(67) 0.054(5) 0.045(5) 0.050(5) 0.011(4) 0.008(4) 0.003(4)
C(68) 0.13(1) 0.049(6) 0.075(7) -0.013(7) 0.047(7) -0.016(6)
C(69) 0.031(4) 0.029(5) 0.117(8) 0.003(4) -0.006(5) -0.022(5)
C(70) 0.034(5) 0.19(2) 0.11(1) 0.013(8) 0.016(6) 0.07(1)
C(71) 0.042(5) 0.045(6) 0.119(9) -0.011(4) -0.004(5) 0.014(6)
C(72) 0.26(2) 0.11(1) 0.062(8) -0.14(1) 0.006(10) -0.017(8)

loop_
_atom_type_symbol
_atom_type_description
_atom_type_scat_dispersion_real
_atom_type_scat_dispersion_imag
_atom_type_scat_source
Ir Ir -1.444 7.990
;International Tables for Crystallography
(1992, Vol. C, Tables 4.2.6.8 and 6.1.1.1)
;
C C 0.003 0.002
;International Tables for Crystallography
(1992, Vol. C, Tables 4.2.6.8 and 6.1.1.1)
;
N N 0.006 0.003
;International Tables for Crystallography
(1992, Vol. C, Tables 4.2.6.8 and 6.1.1.1)
;
H H 0.000 0.000
;International Tables for Crystallography
(1992, Vol. C, Table 6.1.1.2)
;
O O 0.011 0.006
;International Tables for Crystallography
(1992, Vol. C, Tables 4.2.6.8 and 6.1.1.1)
;

loop_
_geom_angle_atom_site_label_1
_geom_angle_atom_site_label_2
_geom_angle_atom_site_label_3
_geom_angle
_geom_angle_site_symmetry_1
_geom_angle_site_symmetry_2
_geom_angle_site_symmetry_3
_geom_angle_publ_flag
N(1) Ir(1) N(2) 96.4(2) . . . yes
N(1) Ir(1) N(3) 96.6(2) . . . yes
N(1) Ir(1) C(11) 79.1(2) . . . yes
N(1) Ir(1) C(22) 91.5(2) . . . yes
N(1) Ir(1) C(33) 170.8(2) . . . yes
N(2) Ir(1) N(3) 95.7(2) . . . yes
N(2) Ir(1) C(11) 173.1(2) . . . yes
N(2) Ir(1) C(22) 79.3(2) . . . yes
N(2) Ir(1) C(33) 92.0(2) . . . yes
N(3) Ir(1) C(11) 90.1(2) . . . yes
N(3) Ir(1) C(22) 170.9(2) . . . yes
N(3) Ir(1) C(33) 79.0(2) . . . yes
C(11) Ir(1) C(22) 95.4(2) . . . yes
C(11) Ir(1) C(33) 92.8(2) . . . yes
C(22) Ir(1) C(33) 93.5(2) . . . yes
N(4) Ir(2) N(5) 96.9(2) . . . yes
N(4) Ir(2) N(6) 93.9(2) . . . yes
N(4) Ir(2) C(30) 79.3(2) . . . yes
N(4) Ir(2) C(49) 173.2(2) . . . yes
N(4) Ir(2) C(60) 90.0(2) . . . yes
N(5) Ir(2) N(6) 94.8(2) . . . yes
N(5) Ir(2) C(30) 93.7(2) . . . yes
N(5) Ir(2) C(49) 79.1(2) . . . yes
N(5) Ir(2) C(60) 171.3(2) . . . yes
N(6) Ir(2) C(30) 169.7(2) . . . yes
N(6) Ir(2) C(49) 91.8(2) . . . yes
N(6) Ir(2) C(60) 79.5(2) . . . yes
C(30) Ir(2) C(49) 95.5(2) . . . yes
C(30) Ir(2) C(60) 92.7(2) . . . yes
C(49) Ir(2) C(60) 94.5(2) . . . yes
Ir(1) N(1) C(1) 125.8(4) . . . yes
Ir(1) N(1) C(5) 114.7(4) . . . yes
C(1) N(1) C(5) 119.6(5) . . . yes
Ir(1) N(2) C(12) 125.9(4) . . . yes
Ir(1) N(2) C(16) 114.9(4) . . . yes
C(12) N(2) C(16) 119.1(5) . . . yes
Ir(1) N(3) C(23) 126.2(4) . . . yes
Ir(1) N(3) C(27) 114.1(4) . . . yes
C(23) N(3) C(27) 119.6(5) . . . yes
Ir(2) N(4) C(34) 114.7(4) . . . yes
Ir(2) N(4) C(38) 125.1(4) . . . yes
C(34) N(4) C(38) 120.2(5) . . . yes
Ir(2) N(5) C(39) 126.8(4) . . . yes
Ir(2) N(5) C(43) 114.6(4) . . . yes
C(39) N(5) C(43) 118.4(5) . . . yes
Ir(2) N(6) C(50) 126.1(4) . . . yes
Ir(2) N(6) C(54) 113.6(4) . . . yes
C(50) N(6) C(54) 120.4(5) . . . yes
C(61) N(7) C(62) 118.9(8) . . . yes
C(61) N(7) C(63) 122.4(7) . . . yes
C(62) N(7) C(63) 118.6(8) . . . yes
C(64) N(8) C(65) 123(1) . . . yes
C(64) N(8) C(66) 127(1) . . . yes
C(65) N(8) C(66) 109(1) . . . yes
C(67) N(9) C(68) 117.1(8) . . . yes
C(67) N(9) C(69) 116.9(8) . . . yes
C(68) N(9) C(69) 125.9(9) . . . yes
C(70) N(10) C(71) 119.3(10) . . . yes
C(70) N(10) C(72) 126(1) . . . yes
C(71) N(10) C(72) 114(1) . . . yes
N(1) C(1) C(2) 122.2(6) . . . yes
C(1) C(2) C(3) 119.0(6) . . . yes
C(2) C(3) C(4) 118.9(6) . . . yes
C(3) C(4) C(5) 120.5(6) . . . yes
N(1) C(5) C(4) 119.8(5) . . . yes
N(1) C(5) C(6) 114.4(5) . . . yes
C(4) C(5) C(6) 125.7(6) . . . yes
C(5) C(6) C(7) 122.4(6) . . . yes
C(5) C(6) C(11) 115.5(5) . . . yes
C(7) C(6) C(11) 122.1(5) . . . yes
C(6) C(7) C(8) 120.5(6) . . . yes
C(7) C(8) C(9) 118.5(6) . . . yes
C(8) C(9) C(10) 121.3(6) . . . yes
C(9) C(10) C(11) 122.5(6) . . . yes
Ir(1) C(11) C(6) 116.2(4) . . . yes
Ir(1) C(11) C(10) 128.9(5) . . . yes
C(6) C(11) C(10) 115.0(6) . . . yes
N(2) C(12) C(13) 123.9(6) . . . yes
C(12) C(13) C(14) 117.7(7) . . . yes
C(13) C(14) C(15) 120.2(6) . . . yes
C(14) C(15) C(16) 118.8(6) . . . yes
N(2) C(16) C(15) 120.3(6) . . . yes
N(2) C(16) C(17) 114.2(5) . . . yes
C(15) C(16) C(17) 125.5(6) . . . yes
C(16) C(17) C(18) 121.6(6) . . . yes
C(16) C(17) C(22) 116.9(5) . . . yes
C(18) C(17) C(22) 121.5(7) . . . yes
C(17) C(18) C(19) 119.5(7) . . . yes
C(18) C(19) C(20) 120.0(6) . . . yes
C(19) C(20) C(21) 120.2(7) . . . yes
C(20) C(21) C(22) 121.9(7) . . . yes
Ir(1) C(22) C(17) 114.5(5) . . . yes
Ir(1) C(22) C(21) 128.6(5) . . . yes
C(17) C(22) C(21) 116.9(5) . . . yes
N(3) C(23) C(24) 123.2(5) . . . yes
C(23) C(24) C(25) 118.1(5) . . . yes
C(24) C(25) C(26) 119.7(5) . . . yes
C(25) C(26) C(27) 119.9(5) . . . yes
N(3) C(27) C(26) 119.5(5) . . . yes
N(3) C(27) C(28) 115.8(5) . . . yes
C(26) C(27) C(28) 124.7(5) . . . yes
C(27) C(28) C(29) 123.0(5) . . . yes
C(27) C(28) C(33) 114.6(5) . . . yes
C(29) C(28) C(33) 122.4(5) . . . yes
C(28) C(29) C(30) 121.8(5) . . . yes
Ir(2) C(30) C(29) 129.2(4) . . . yes
Ir(2) C(30) C(31) 114.5(4) . . . yes
C(29) C(30) C(31) 116.0(5) . . . yes
C(30) C(31) C(32) 122.1(5) . . . yes
C(30) C(31) C(34) 115.7(5) . . . yes
C(32) C(31) C(34) 122.3(5) . . . yes
C(31) C(32) C(33) 122.0(5) . . . yes
Ir(1) C(33) C(28) 116.2(4) . . . yes
Ir(1) C(33) C(32) 128.0(4) . . . yes
C(28) C(33) C(32) 115.6(5) . . . yes
N(4) C(34) C(31) 114.6(5) . . . yes
N(4) C(34) C(35) 120.0(5) . . . yes
C(31) C(34) C(35) 125.4(5) . . . yes
C(34) C(35) C(36) 120.7(5) . . . yes
C(35) C(36) C(37) 118.6(5) . . . yes
C(36) C(37) C(38) 118.5(5) . . . yes
N(4) C(38) C(37) 122.0(5) . . . yes
N(5) C(39) C(40) 123.2(5) . . . yes
C(39) C(40) C(41) 118.9(6) . . . yes
C(40) C(41) C(42) 118.2(6) . . . yes
C(41) C(42) C(43) 121.2(5) . . . yes
N(5) C(43) C(42) 119.9(5) . . . yes
N(5) C(43) C(44) 113.7(5) . . . yes
C(42) C(43) C(44) 126.3(5) . . . yes
C(43) C(44) C(45) 122.4(5) . . . yes
C(43) C(44) C(49) 116.3(5) . . . yes
C(45) C(44) C(49) 121.0(6) . . . yes
C(44) C(45) C(46) 121.1(6) . . . yes
C(45) C(46) C(47) 118.5(6) . . . yes
C(46) C(47) C(48) 121.9(6) . . . yes
C(47) C(48) C(49) 121.5(6) . . . yes
Ir(2) C(49) C(44) 115.2(4) . . . yes
Ir(2) C(49) C(48) 128.8(5) . . . yes
C(44) C(49) C(48) 116.0(5) . . . yes
N(6) C(50) C(51) 122.2(6) . . . yes
C(50) C(51) C(52) 118.8(6) . . . yes
C(51) C(52) C(53) 119.1(5) . . . yes
C(52) C(53) C(54) 121.4(6) . . . yes
N(6) C(54) C(53) 118.1(6) . . . yes
N(6) C(54) C(55) 115.6(5) . . . yes
C(53) C(54) C(55) 126.3(6) . . . yes
C(54) C(55) C(56) 122.4(6) . . . yes
C(54) C(55) C(60) 115.8(5) . . . yes
C(56) C(55) C(60) 121.8(6) . . . yes
C(55) C(56) C(57) 120.3(6) . . . yes
C(56) C(57) C(58) 119.1(6) . . . yes
C(57) C(58) C(59) 120.9(7) . . . yes
C(58) C(59) C(60) 122.3(6) . . . yes
Ir(2) C(60) C(55) 115.6(4) . . . yes
Ir(2) C(60) C(59) 128.8(4) . . . yes
C(55) C(60) C(59) 115.6(6) . . . yes
O(1) C(63) N(7) 120.9(9) . . . yes
O(2) C(66) N(8) 124(1) . . . yes
O(3) C(69) N(9) 126(1) . . . yes
O(4) C(72) N(10) 123(1) . . . yes

loop_
_geom_bond_atom_site_label_1
_geom_bond_atom_site_label_2
_geom_bond_distance
_geom_bond_site_symmetry_1
_geom_bond_site_symmetry_2
_geom_bond_publ_flag
Ir(1) N(1) 2.135(5) . . yes
Ir(1) N(2) 2.130(5) . . yes
Ir(1) N(3) 2.133(4) . . yes
Ir(1) C(11) 1.999(6) . . yes
Ir(1) C(22) 2.020(6) . . yes
Ir(1) C(33) 2.021(5) . . yes
Ir(2) N(4) 2.128(4) . . yes
Ir(2) N(5) 2.124(5) . . yes
Ir(2) N(6) 2.135(4) . . yes
Ir(2) C(30) 2.022(5) . . yes
Ir(2) C(49) 2.004(6) . . yes
Ir(2) C(60) 2.017(6) . . yes
O(1) C(63) 1.20(1) . . yes
O(2) C(66) 1.23(3) . . yes
O(3) C(69) 1.19(1) . . yes
O(4) C(72) 1.24(2) . . yes
N(1) C(1) 1.350(7) . . yes
N(1) C(5) 1.356(8) . . yes
N(2) C(12) 1.343(9) . . yes
N(2) C(16) 1.350(8) . . yes
N(3) C(23) 1.347(7) . . yes
N(3) C(27) 1.352(7) . . yes
N(4) C(34) 1.346(7) . . yes
N(4) C(38) 1.348(7) . . yes
N(5) C(39) 1.360(7) . . yes
N(5) C(43) 1.359(7) . . yes
N(6) C(50) 1.337(8) . . yes
N(6) C(54) 1.370(8) . . yes
N(7) C(61) 1.463(10) . . yes
N(7) C(62) 1.45(1) . . yes
N(7) C(63) 1.39(1) . . yes
N(8) C(64) 1.39(2) . . yes
N(8) C(65) 1.49(2) . . yes
N(8) C(66) 1.24(2) . . yes
N(9) C(67) 1.48(1) . . yes
N(9) C(68) 1.42(1) . . yes
N(9) C(69) 1.32(1) . . yes
N(10) C(70) 1.38(1) . . yes
N(10) C(71) 1.46(1) . . yes
N(10) C(72) 1.31(1) . . yes
C(1) C(2) 1.390(8) . . yes
C(2) C(3) 1.38(1) . . yes
C(3) C(4) 1.377(9) . . yes
C(4) C(5) 1.406(8) . . yes
C(5) C(6) 1.464(8) . . yes
C(6) C(7) 1.403(9) . . yes
C(6) C(11) 1.417(8) . . yes
C(7) C(8) 1.383(9) . . yes
C(8) C(9) 1.379(10) . . yes
C(9) C(10) 1.385(9) . . yes
C(10) C(11) 1.410(8) . . yes
C(12) C(13) 1.379(9) . . yes
C(13) C(14) 1.37(1) . . yes
C(14) C(15) 1.40(1) . . yes
C(15) C(16) 1.415(9) . . yes
C(16) C(17) 1.455(10) . . yes
C(17) C(18) 1.422(9) . . yes
C(17) C(22) 1.415(9) . . yes
C(18) C(19) 1.38(1) . . yes
C(19) C(20) 1.39(1) . . yes
C(20) C(21) 1.408(9) . . yes
C(21) C(22) 1.385(9) . . yes
C(23) C(24) 1.380(8) . . yes
C(24) C(25) 1.383(8) . . yes
C(25) C(26) 1.378(8) . . yes
C(26) C(27) 1.417(8) . . yes
C(27) C(28) 1.467(8) . . yes
C(28) C(29) 1.398(7) . . yes
C(28) C(33) 1.410(7) . . yes
C(29) C(30) 1.388(8) . . yes
C(30) C(31) 1.421(7) . . yes
C(31) C(32) 1.387(7) . . yes
C(31) C(34) 1.472(8) . . yes
C(32) C(33) 1.403(7) . . yes
C(34) C(35) 1.389(8) . . yes
C(35) C(36) 1.384(9) . . yes
C(36) C(37) 1.394(8) . . yes
C(37) C(38) 1.391(8) . . yes
C(39) C(40) 1.378(9) . . yes
C(40) C(41) 1.389(9) . . yes
C(41) C(42) 1.380(9) . . yes
C(42) C(43) 1.402(8) . . yes
C(43) C(44) 1.453(8) . . yes
C(44) C(45) 1.410(8) . . yes
C(44) C(49) 1.418(8) . . yes
C(45) C(46) 1.376(9) . . yes
C(46) C(47) 1.384(10) . . yes
C(47) C(48) 1.377(9) . . yes
C(48) C(49) 1.421(8) . . yes
C(50) C(51) 1.386(8) . . yes
C(51) C(52) 1.39(1) . . yes
C(52) C(53) 1.36(1) . . yes
C(53) C(54) 1.414(7) . . yes
C(54) C(55) 1.448(9) . . yes
C(55) C(56) 1.409(9) . . yes
C(55) C(60) 1.415(8) . . yes
C(56) C(57) 1.38(1) . . yes
C(57) C(58) 1.38(1) . . yes
C(58) C(59) 1.396(10) . . yes
C(59) C(60) 1.400(9) . . yes
